data_7027941
loop_
_publ_author_name
'Ghereg, Dumitru'
'Gornitzka, Heinz'
'Ranaivonjatovo, Henri'
'Escudi\'e, Jean'

_publ_section_title
;
 Reactions of germenes with various naphthoquinones controlled by
 substituent effects
;
_journal_issue 8
_journal_name_full 'Dalton Transactions'
_journal_page_first 2016
_journal_page_last 2022
_journal_paper_doi 10.1039/b921729k
_journal_volume 39
_journal_year 2010
_chemical_formula_sum 'C39 H46 Ge'
_chemical_formula_weight 587.35
_chemical_name_systematic
;
?
;
_space_group_IT_number 15
_symmetry_cell_setting monoclinic
_symmetry_space_group_name_Hall '-C 2yc'
_symmetry_space_group_name_H-M 'C 1 2/c 1'
_atom_sites_solution_hydrogens geom
_atom_sites_solution_primary direct
_atom_sites_solution_secondary difmap
_audit_creation_method SHELXL-97
_cell_angle_alpha 90.00
_cell_angle_beta 113.839(2)
_cell_angle_gamma 90.00
_cell_formula_units_Z 4
_cell_length_a 15.315(2)
_cell_length_b 20.473(3)
_cell_length_c 11.6852(16)
_cell_measurement_reflns_used 2544
_cell_measurement_temperature 173(2)
_cell_measurement_theta_max 25.517
_cell_measurement_theta_min 2.755
_cell_volume 3351.2(8)
_computing_cell_refinement 'Bruker SMART'
_computing_data_collection 'Bruker SMART'
_computing_data_reduction 'Bruker SHELXTL'
_computing_molecular_graphics 'Bruker SHELXTL'
_computing_publication_material 'Bruker SHELXTL'
_computing_structure_refinement 'SHELXL-97 (Sheldrick, 1997)'
_computing_structure_solution 'SHELXS-97 (Sheldrick, 1990)'
_diffrn_ambient_temperature 173(2)
_diffrn_measured_fraction_theta_full 0.991
_diffrn_measured_fraction_theta_max 0.991
_diffrn_measurement_device_type 'Bruker CCD detector'
_diffrn_measurement_method 'phi and omega scans'
_diffrn_radiation_monochromator graphite
_diffrn_radiation_source 'fine-focus sealed tube'
_diffrn_radiation_type MoK\a
_diffrn_radiation_wavelength 0.71073
_diffrn_reflns_av_R_equivalents 0.0560
_diffrn_reflns_av_sigmaI/netI 0.0680
_diffrn_reflns_limit_h_max 18
_diffrn_reflns_limit_h_min -18
_diffrn_reflns_limit_k_max 24
_diffrn_reflns_limit_k_min -19
_diffrn_reflns_limit_l_max 14
_diffrn_reflns_limit_l_min -12
_diffrn_reflns_number 8738
_diffrn_reflns_theta_full 25.35
_diffrn_reflns_theta_max 25.35
_diffrn_reflns_theta_min 5.19
_exptl_absorpt_coefficient_mu 0.938
_exptl_absorpt_correction_T_max 1.000000
_exptl_absorpt_correction_T_min 0.379405
_exptl_absorpt_correction_type multi-scan
_exptl_absorpt_process_details 'SADABS (Bruker-AXS)'
_exptl_crystal_colour yellow
_exptl_crystal_density_diffrn 1.164
_exptl_crystal_density_method 'not measured'
_exptl_crystal_description needle
_exptl_crystal_F_000 1248
_exptl_crystal_size_max 0.6
_exptl_crystal_size_mid 0.1
_exptl_crystal_size_min 0.1
_refine_diff_density_max 0.401
_refine_diff_density_min -0.238
_refine_diff_density_rms 0.055
_refine_ls_extinction_method none
_refine_ls_goodness_of_fit_ref 0.998
_refine_ls_hydrogen_treatment constr
_refine_ls_matrix_type full
_refine_ls_number_parameters 213
_refine_ls_number_reflns 3053
_refine_ls_number_restraints 36
_refine_ls_restrained_S_all 0.998
_refine_ls_R_factor_all 0.0749
_refine_ls_R_factor_gt 0.0436
_refine_ls_shift/su_max 0.001
_refine_ls_shift/su_mean 0.000
_refine_ls_structure_factor_coef Fsqd
_refine_ls_weighting_details 'calc w=1/[\s^2^(Fo^2^)+(0.0497P)^2^+0.0000P] where P=(Fo^2^+2Fc^2^)/3'
_refine_ls_weighting_scheme calc
_refine_ls_wR_factor_gt 0.0872
_refine_ls_wR_factor_ref 0.0971
_reflns_number_gt 2204
_reflns_number_total 3053
_reflns_threshold_expression >2sigma(I)
_cod_data_source_file B921729Ksup1.cif
_cod_data_source_block 5
_cod_depositor_comments
;
The following automatic conversions were performed:

'_symmetry_cell_setting' value 'Monoclinic' changed to 'monoclinic'
according to /home/saulius/struct/CIF-dictionaries/cif_core.dic
dictionary named 'cif_core.dic' version 2.4.2 from 2011-04-26.

Automatic conversion script
Id: cif_fix_values 1891 2012-01-12 08:04:46Z andrius 

The following automatic conversions were performed:

'_exptl_absorpt_correction_type' value 'multi-scans' was replaced
with the value 'multi-scan' as specified in the replacement file
'src/cod-tools/trunk/data/replacement-values/replacement_values.lst'.

Automatic conversion script
Id: cif_fix_values 5376 2017-05-30 11:51:03Z andrius 
;
_cod_original_sg_symbol_H-M C2/c
_cod_database_code 7027941

loop_
_symmetry_equiv_pos_as_xyz
'x, y, z'
'-x, y, -z+1/2'
'x+1/2, y+1/2, z'
'-x+1/2, y+1/2, -z+1/2'
'-x, -y, -z'
'x, -y, z-1/2'
'-x+1/2, -y+1/2, -z'
'x+1/2, -y+1/2, z-1/2'

loop_
_atom_site_label
_atom_site_type_symbol
_atom_site_fract_x
_atom_site_fract_y
_atom_site_fract_z
_atom_site_U_iso_or_equiv
_atom_site_adp_type
_atom_site_occupancy
_atom_site_symmetry_multiplicity
_atom_site_calc_flag
_atom_site_refinement_flags
_atom_site_disorder_assembly
_atom_site_disorder_group
Ge1 Ge 1.0000 0.43573(2) 0.2500 0.03327(17) Uani 1 2 d S . .
C1 C 1.0000 0.52393(19) 0.2500 0.0357(10) Uani 1 2 d S . .
C2 C 0.9179(2) 0.56745(13) 0.1920(2) 0.0347(6) Uani 1 1 d . . .
C3 C 0.8209(2) 0.55427(14) 0.1251(3) 0.0411(8) Uani 1 1 d . . .
H3 H 0.8002 0.5102 0.1092 0.049 Uiso 1 1 calc R . .
C4 C 0.7540(2) 0.60430(15) 0.0812(3) 0.0435(8) Uani 1 1 d . A .
C5 C 0.7871(3) 0.66870(15) 0.1090(3) 0.0507(9) Uani 1 1 d . . .
H5 H 0.7424 0.7036 0.0819 0.061 Uiso 1 1 calc R . .
C6 C 0.8818(3) 0.68282(15) 0.1739(3) 0.0496(9) Uani 1 1 d . . .
H6 H 0.9019 0.7270 0.1909 0.060 Uiso 1 1 calc R . .
C7 C 0.9484(2) 0.63304(13) 0.2147(3) 0.0380(7) Uani 1 1 d . . .
C8 C 0.6481(3) 0.58841(16) 0.0095(3) 0.0539(9) Uani 1 1 d DU . .
C9 C 0.5960(16) 0.5866(16) 0.0993(18) 0.103(7) Uani 0.44(3) 1 d PDU A 1
H9A H 0.6067 0.5441 0.1415 0.155 Uiso 0.44(3) 1 calc PR A 1
H9B H 0.5274 0.5932 0.0512 0.155 Uiso 0.44(3) 1 calc PR A 1
H9C H 0.6210 0.6213 0.1619 0.155 Uiso 0.44(3) 1 calc PR A 1
C10 C 0.6213(18) 0.5240(10) -0.062(3) 0.155(11) Uani 0.44(3) 1 d PDU A 1
H10A H 0.6595 0.5182 -0.1110 0.232 Uiso 0.44(3) 1 calc PR A 1
H10B H 0.5534 0.5246 -0.1177 0.232 Uiso 0.44(3) 1 calc PR A 1
H10C H 0.6338 0.4879 -0.0022 0.232 Uiso 0.44(3) 1 calc PR A 1
C11 C 0.5997(16) 0.6440(9) -0.0812(18) 0.096(6) Uani 0.44(3) 1 d PDU A 1
H11A H 0.6078 0.6849 -0.0344 0.144 Uiso 0.44(3) 1 calc PR A 1
H11B H 0.5315 0.6345 -0.1255 0.144 Uiso 0.44(3) 1 calc PR A 1
H11C H 0.6287 0.6483 -0.1417 0.144 Uiso 0.44(3) 1 calc PR A 1
C9' C 0.6154(17) 0.5593(14) 0.1042(16) 0.137(8) Uani 0.56(3) 1 d PDU A 2
H9'1 H 0.6522 0.5196 0.1398 0.205 Uiso 0.56(3) 1 calc PR A 2
H9'2 H 0.5474 0.5484 0.0631 0.205 Uiso 0.56(3) 1 calc PR A 2
H9'3 H 0.6253 0.5910 0.1711 0.205 Uiso 0.56(3) 1 calc PR A 2
C10' C 0.6424(11) 0.5387(9) -0.0903(14) 0.106(6) Uani 0.56(3) 1 d PDU A 2
H10D H 0.6825 0.5532 -0.1329 0.159 Uiso 0.56(3) 1 calc PR A 2
H10E H 0.5761 0.5348 -0.1513 0.159 Uiso 0.56(3) 1 calc PR A 2
H10F H 0.6649 0.4962 -0.0509 0.159 Uiso 0.56(3) 1 calc PR A 2
C11' C 0.5839(15) 0.6448(6) -0.0567(19) 0.109(6) Uani 0.56(3) 1 d PDU A 2
H11D H 0.5827 0.6767 0.0053 0.164 Uiso 0.56(3) 1 calc PR A 2
H11E H 0.5192 0.6286 -0.1049 0.164 Uiso 0.56(3) 1 calc PR A 2
H11F H 0.6083 0.6658 -0.1132 0.164 Uiso 0.56(3) 1 calc PR A 2
C12 C 1.1174(2) 0.38813(12) 0.3366(3) 0.0336(7) Uani 1 1 d . . .
C13 C 1.1551(2) 0.35032(14) 0.2659(3) 0.0403(7) Uani 1 1 d . . .
C14 C 1.2419(2) 0.31853(15) 0.3275(4) 0.0509(9) Uani 1 1 d . . .
H14 H 1.2673 0.2936 0.2796 0.061 Uiso 1 1 calc R . .
C15 C 1.2927(2) 0.32180(15) 0.4556(4) 0.0509(9) Uani 1 1 d . . .
C16 C 1.2534(2) 0.35856(16) 0.5227(3) 0.0486(8) Uani 1 1 d . . .
H16 H 1.2871 0.3614 0.6109 0.058 Uiso 1 1 calc R . .
C17 C 1.1675(2) 0.39115(13) 0.4670(3) 0.0385(7) Uani 1 1 d . . .
C18 C 1.1040(2) 0.34550(17) 0.1258(3) 0.0554(9) Uani 1 1 d . . .
H18A H 1.1387 0.3156 0.0937 0.083 Uiso 1 1 calc R . .
H18B H 1.1008 0.3888 0.0886 0.083 Uiso 1 1 calc R . .
H18C H 1.0392 0.3290 0.1039 0.083 Uiso 1 1 calc R . .
C19 C 1.3862(2) 0.28673(19) 0.5207(4) 0.0760(13) Uani 1 1 d . . .
H19A H 1.4036 0.2648 0.4584 0.114 Uiso 1 1 calc R . .
H19B H 1.3799 0.2543 0.5785 0.114 Uiso 1 1 calc R . .
H19C H 1.4359 0.3183 0.5675 0.114 Uiso 1 1 calc R . .
C20 C 1.1305(2) 0.43024(16) 0.5483(3) 0.0519(8) Uani 1 1 d . . .
H20A H 1.0831 0.4044 0.5649 0.078 Uiso 1 1 calc R . .
H20B H 1.1010 0.4706 0.5050 0.078 Uiso 1 1 calc R . .
H20C H 1.1837 0.4410 0.6276 0.078 Uiso 1 1 calc R . .

loop_
_atom_site_aniso_label
_atom_site_aniso_U_11
_atom_site_aniso_U_22
_atom_site_aniso_U_33
_atom_site_aniso_U_23
_atom_site_aniso_U_13
_atom_site_aniso_U_12
Ge1 0.0523(3) 0.0232(2) 0.0300(3) 0.000 0.0225(2) 0.000
C1 0.056(3) 0.026(2) 0.034(2) 0.000 0.028(2) 0.000
C2 0.060(2) 0.0243(14) 0.0315(15) 0.0003(13) 0.0305(14) 0.0007(16)
C3 0.066(2) 0.0301(17) 0.0360(17) 0.0028(13) 0.0302(16) 0.0048(15)
C4 0.065(2) 0.0359(19) 0.0397(18) 0.0062(14) 0.0316(17) 0.0119(16)
C5 0.078(3) 0.0348(19) 0.051(2) 0.0091(15) 0.037(2) 0.0169(18)
C6 0.086(3) 0.0249(17) 0.053(2) 0.0001(14) 0.043(2) 0.0013(17)
C7 0.067(2) 0.0245(16) 0.0384(18) 0.0043(12) 0.0376(17) 0.0047(13)
C8 0.070(2) 0.044(2) 0.047(2) 0.0065(15) 0.0220(19) 0.0129(17)
C9 0.060(8) 0.194(19) 0.059(8) 0.048(8) 0.027(6) 0.028(10)
C10 0.081(11) 0.093(9) 0.29(3) -0.104(13) 0.078(15) -0.014(9)
C11 0.062(10) 0.124(11) 0.071(9) 0.061(8) -0.003(8) 0.008(8)
C9' 0.079(12) 0.22(2) 0.101(9) 0.040(9) 0.023(8) -0.067(12)
C10' 0.043(7) 0.124(10) 0.097(8) -0.060(7) -0.028(6) 0.026(6)
C11' 0.092(9) 0.054(6) 0.193(15) 0.019(7) 0.070(10) 0.021(5)
C12 0.0499(18) 0.0231(15) 0.0339(17) 0.0015(11) 0.0234(15) -0.0039(13)
C13 0.053(2) 0.0288(16) 0.0479(19) -0.0003(14) 0.0295(16) -0.0028(15)
C14 0.056(2) 0.0347(18) 0.076(3) 0.0018(16) 0.041(2) 0.0016(16)
C15 0.045(2) 0.0333(18) 0.075(3) 0.0154(17) 0.0238(19) -0.0048(15)
C16 0.052(2) 0.0438(19) 0.043(2) 0.0107(15) 0.0115(17) -0.0111(17)
C17 0.051(2) 0.0310(16) 0.0367(18) 0.0052(13) 0.0214(16) -0.0042(14)
C18 0.069(2) 0.059(2) 0.050(2) -0.0140(17) 0.0369(19) 0.0024(18)
C19 0.045(2) 0.060(3) 0.116(4) 0.029(2) 0.025(2) 0.0014(19)
C20 0.073(2) 0.059(2) 0.0276(16) -0.0008(16) 0.0236(16) -0.0031(19)

loop_
_atom_type_symbol
_atom_type_description
_atom_type_scat_dispersion_real
_atom_type_scat_dispersion_imag
_atom_type_scat_source
C C 0.0033 0.0016 'International Tables Vol C Tables 4.2.6.8 and 6.1.1.4'
H H 0.0000 0.0000 'International Tables Vol C Tables 4.2.6.8 and 6.1.1.4'
Ge Ge 0.1547 1.8001 'International Tables Vol C Tables 4.2.6.8 and 6.1.1.4'

loop_
_geom_angle_atom_site_label_1
_geom_angle_atom_site_label_2
_geom_angle_atom_site_label_3
_geom_angle
_geom_angle_site_symmetry_1
_geom_angle_site_symmetry_3
C1 Ge1 C12 120.29(8) . .
C1 Ge1 C12 120.29(8) . 2_755
C12 Ge1 C12 119.43(15) . 2_755
C2 C1 C2 105.1(3) 2_755 .
C2 C1 Ge1 127.46(17) 2_755 .
C2 C1 Ge1 127.46(17) . .
C3 C2 C7 119.1(3) . .
C3 C2 C1 131.4(3) . .
C7 C2 C1 109.5(3) . .
C4 C3 C2 121.5(3) . .
C3 C4 C5 117.6(3) . .
C3 C4 C8 120.3(3) . .
C5 C4 C8 122.1(3) . .
C6 C5 C4 122.0(3) . .
C5 C6 C7 120.3(3) . .
C6 C7 C2 119.6(3) . .
C6 C7 C7 132.45(19) . 2_755
C2 C7 C7 107.92(17) . 2_755
C9' C8 C11' 109.7(10) . .
C9' C8 C10' 111.4(10) . .
C11' C8 C10' 107.1(8) . .
C9' C8 C10 87.9(16) . .
C11' C8 C10 113.9(14) . .
C10' C8 C10 23.8(16) . .
C9' C8 C11 126.2(14) . .
C11' C8 C11 16.8(15) . .
C10' C8 C11 96.0(11) . .
C10 C8 C11 108.5(12) . .
C9' C8 C4 106.0(9) . .
C11' C8 C4 116.4(9) . .
C10' C8 C4 106.4(7) . .
C10 C8 C4 118.4(10) . .
C11 C8 C4 109.4(9) . .
C9' C8 C9 23.5(15) . .
C11' C8 C9 87.6(12) . .
C10' C8 C9 127.9(15) . .
C10 C8 C9 104.5(13) . .
C11 C8 C9 104.4(10) . .
C4 C8 C9 110.8(10) . .
C17 C12 C13 119.0(3) . .
C17 C12 Ge1 122.1(2) . .
C13 C12 Ge1 118.9(2) . .
C14 C13 C12 119.0(3) . .
C14 C13 C18 120.0(3) . .
C12 C13 C18 121.0(3) . .
C15 C14 C13 122.7(3) . .
C14 C15 C16 117.1(3) . .
C14 C15 C19 121.9(4) . .
C16 C15 C19 121.0(4) . .
C17 C16 C15 123.0(3) . .
C16 C17 C12 119.3(3) . .
C16 C17 C20 119.1(3) . .
C12 C17 C20 121.6(3) . .

loop_
_geom_bond_atom_site_label_1
_geom_bond_atom_site_label_2
_geom_bond_distance
_geom_bond_site_symmetry_2
Ge1 C1 1.806(4) .
Ge1 C12 1.932(3) .
Ge1 C12 1.932(3) 2_755
C1 C2 1.465(4) 2_755
C1 C2 1.465(4) .
C2 C3 1.397(4) .
C2 C7 1.412(4) .
C3 C4 1.392(4) .
C4 C5 1.403(4) .
C4 C8 1.529(5) .
C5 C6 1.369(5) .
C6 C7 1.383(4) .
C7 C7 1.457(6) 2_755
C8 C9' 1.509(11) .
C8 C11' 1.511(11) .
C8 C10' 1.523(9) .
C8 C10 1.524(13) .
C8 C11 1.528(11) .
C8 C9 1.555(12) .
C12 C17 1.404(4) .
C12 C13 1.415(4) .
C13 C14 1.391(4) .
C13 C18 1.506(4) .
C14 C15 1.381(5) .
C15 C16 1.387(5) .
C15 C19 1.504(5) .
C16 C17 1.381(4) .
C17 C20 1.516(4) .
